data_1556503
loop_
_publ_author_name
'Gietz, T.'
'Boere, R.T.'

_publ_section_title
;
 Backbone-Substituted beta-Ketoimines and Ketoiminate Clusters: Transoid
 Li2O2 Squares and D2-Symmetric Li4O4 Cubanes. Synthesis, Crystallography
 and DFT Calculations
;
_journal_name_full Inorganics
_journal_page_first 30
_journal_paper_doi 10.3390/inorganics5020030
_journal_volume 5
_journal_year 2017
_chemical_formula_moiety 'C42 H64 Li2 N2 O4'
_chemical_formula_sum 'C42 H64 Li2 N2 O4'
_chemical_formula_weight 674.83
_chemical_name_systematic
; 
 lithio 2-(2,6-triisopropylphenylamino)pent-2-en-4-one
 dimer thf adduct 
;
_space_group_IT_number 2
_space_group_name_Hall '-P 1'
_space_group_name_H-M_alt 'P -1'
_symmetry_cell_setting triclinic
_symmetry_Int_Tables_number 2
_symmetry_space_group_name_Hall '-P 1'
_symmetry_space_group_name_H-M 'P -1'
_atom_sites_solution_hydrogens geom
_atom_sites_solution_primary direct
_atom_sites_solution_secondary difmap
_cell_angle_alpha 69.0400(10)
_cell_angle_beta 73.6160(10)
_cell_angle_gamma 67.0160(10)
_cell_formula_units_Z 1
_cell_length_a 9.4060(8)
_cell_length_b 10.7931(9)
_cell_length_c 11.9959(10)
_cell_measurement_reflns_used 4350
_cell_measurement_temperature 173(2)
_cell_measurement_theta_max 28.22
_cell_measurement_theta_min 2.38
_cell_volume 1032.50(15)
_computing_cell_refinement 'APEX2 (Bruker, 2006)'
_computing_data_collection 'APEX2 (Bruker, 2006)'
_computing_data_reduction 'SAINT-Plus (Bruker, 2006)'
_computing_molecular_graphics 'MERCURY (Macrae <i>et al.</i>, 2006)'
_computing_publication_material 'IUCr publCIF (Westrip, 2007)'
_computing_structure_refinement SHELXTL
_computing_structure_solution 'SHELXTL (Sheldrick, 2003)'
_diffrn_ambient_temperature 173(2)
_diffrn_measured_fraction_theta_full 0.996
_diffrn_measured_fraction_theta_max 0.994
_diffrn_measurement_device_type
;
Bruker ApexII CCD area detector
;
_diffrn_measurement_method 'phi and omega scans'
_diffrn_radiation_monochromator graphite
_diffrn_radiation_probe x-ray
_diffrn_radiation_source 'fine-focus sealed tube'
_diffrn_radiation_type MoK\a
_diffrn_radiation_wavelength 0.71073
_diffrn_reflns_av_R_equivalents 0.0245
_diffrn_reflns_av_sigmaI/netI 0.0320
_diffrn_reflns_limit_h_max 11
_diffrn_reflns_limit_h_min -11
_diffrn_reflns_limit_k_max 13
_diffrn_reflns_limit_k_min -13
_diffrn_reflns_limit_l_max 14
_diffrn_reflns_limit_l_min -14
_diffrn_reflns_number 10854
_diffrn_reflns_theta_full 25.25
_diffrn_reflns_theta_max 26.03
_diffrn_reflns_theta_min 1.84
_diffrn_source_type 'Bruker D8'
_exptl_absorpt_coefficient_mu 0.067
_exptl_absorpt_correction_T_max 0.9918
_exptl_absorpt_correction_T_min 0.9136
_exptl_absorpt_correction_type multi-scan
_exptl_absorpt_process_details
; 
SADABS (Sheldrick, 2004)
;
_exptl_crystal_colour colourless
_exptl_crystal_density_diffrn 1.085
_exptl_crystal_density_method 'not measured'
_exptl_crystal_description plate
_exptl_crystal_F_000 368
_exptl_crystal_size_max 0.36
_exptl_crystal_size_mid 0.20
_exptl_crystal_size_min 0.12
_refine_diff_density_max 0.228
_refine_diff_density_min -0.189
_refine_diff_density_rms 0.034
_refine_ls_extinction_method none
_refine_ls_goodness_of_fit_ref 1.035
_refine_ls_hydrogen_treatment constr
_refine_ls_matrix_type full
_refine_ls_number_parameters 232
_refine_ls_number_reflns 4040
_refine_ls_number_restraints 0
_refine_ls_restrained_S_all 1.035
_refine_ls_R_factor_all 0.0695
_refine_ls_R_factor_gt 0.0464
_refine_ls_shift/su_max 0.000
_refine_ls_shift/su_mean 0.000
_refine_ls_structure_factor_coef Fsqd
_refine_ls_weighting_details 'calc w=1/[\s^2^(Fo^2^)+(0.0493P)^2^+0.3477P] where P=(Fo^2^+2Fc^2^)/3'
_refine_ls_weighting_scheme calc
_refine_ls_wR_factor_gt 0.1144
_refine_ls_wR_factor_ref 0.1274
_reflns_number_gt 2908
_reflns_number_total 4040
_reflns_threshold_expression >2sigma(I)
_cod_data_source_file Inorganics-2017-5-30.cif
_cod_data_source_block Complex_2a
_cod_depositor_comments
;
The following automatic conversions were performed:

data item '_symmetry_cell_setting' value 'Triclinic' was changed to
'triclinic' in accordance with the built-in table derived from the
CIF Core dictionary named 'cif_core.dic' version 2.4.5 last updated
on 2014-11-21.

Automatic conversion script
Id: cif_fix_values 6909 2019-04-08 15:41:33Z antanas 
;
_cod_original_sg_symbol_Hall -P1
_cod_original_sg_symbol_H-M P-1
_cod_database_code 1556503

loop_
_symmetry_equiv_pos_as_xyz
'x, y, z'
'-x, -y, -z'

loop_
_atom_site_label
_atom_site_type_symbol
_atom_site_fract_x
_atom_site_fract_y
_atom_site_fract_z
_atom_site_U_iso_or_equiv
_atom_site_adp_type
_atom_site_occupancy
_atom_site_symmetry_multiplicity
_atom_site_calc_flag
_atom_site_refinement_flags
_atom_site_disorder_assembly
_atom_site_disorder_group
O1 O 0.62054(13) 0.38586(11) 0.46815(10) 0.0330(3) Uani 1 1 d . . .
O2 O 0.72089(14) 0.57904(13) 0.55210(11) 0.0410(3) Uani 1 1 d . . .
N1 N 0.45286(16) 0.24326(13) 0.68876(12) 0.0282(3) Uani 1 1 d . . .
C1 C 0.2901(3) 0.5233(2) 0.90602(19) 0.0631(7) Uani 1 1 d . . .
H1A H 0.1976 0.5765 0.8664 0.076 Uiso 1 1 calc R . .
H1B H 0.3553 0.5826 0.8871 0.076 Uiso 1 1 calc R . .
H1C H 0.2570 0.4937 0.9938 0.076 Uiso 1 1 calc R . .
C2 C 0.3842(3) 0.3944(2) 0.86040(17) 0.0457(5) Uani 1 1 d . . .
H2 H 0.4269 0.4282 0.7728 0.055 Uiso 1 1 calc R . .
C3 C 0.5229(3) 0.3054(3) 0.9265(2) 0.0659(7) Uani 1 1 d . . .
H3A H 0.4849 0.2644 1.0116 0.079 Uiso 1 1 calc R . .
H3B H 0.5831 0.3641 0.9215 0.079 Uiso 1 1 calc R . .
H3C H 0.5900 0.2302 0.8890 0.079 Uiso 1 1 calc R . .
C4 C 0.2871(2) 0.30578(18) 0.86996(15) 0.0383(5) Uani 1 1 d . . .
C5 C 0.1598(3) 0.2972(2) 0.96165(17) 0.0504(5) Uani 1 1 d . . .
H5 H 0.1314 0.3493 1.0183 0.061 Uiso 1 1 calc R . .
C6 C 0.0739(3) 0.2141(2) 0.97197(19) 0.0555(6) Uani 1 1 d . . .
H6 H -0.0124 0.2086 1.0357 0.067 Uiso 1 1 calc R . .
C7 C 0.1135(2) 0.1393(2) 0.88985(18) 0.0477(5) Uani 1 1 d . . .
H7 H 0.0529 0.0831 0.8973 0.057 Uiso 1 1 calc R . .
C8 C 0.2398(2) 0.14384(17) 0.79612(16) 0.0354(4) Uani 1 1 d . . .
C9 C 0.2749(2) 0.06284(18) 0.70573(17) 0.0376(4) Uani 1 1 d . . .
H9 H 0.3766 0.0687 0.6526 0.045 Uiso 1 1 calc R . .
C10 C 0.1501(3) 0.1281(2) 0.6246(2) 0.0559(6) Uani 1 1 d . . .
H10A H 0.0489 0.1230 0.6741 0.067 Uiso 1 1 calc R . .
H10B H 0.1790 0.0769 0.5643 0.067 Uiso 1 1 calc R . .
H10C H 0.1424 0.2265 0.5834 0.067 Uiso 1 1 calc R . .
C11 C 0.2934(3) -0.0918(2) 0.7657(2) 0.0550(6) Uani 1 1 d . . .
H11A H 0.3760 -0.1337 0.8156 0.066 Uiso 1 1 calc R . .
H11B H 0.3216 -0.1400 0.7033 0.066 Uiso 1 1 calc R . .
H11C H 0.1944 -0.1012 0.8169 0.066 Uiso 1 1 calc R . .
C12 C 0.3280(2) 0.22723(17) 0.78737(15) 0.0312(4) Uani 1 1 d . . .
C13 C 0.6220(2) 0.01017(19) 0.78979(18) 0.0473(5) Uani 1 1 d . . .
H13A H 0.5357 0.0185 0.8582 0.057 Uiso 1 1 calc R . .
H13B H 0.7195 -0.0060 0.8153 0.057 Uiso 1 1 calc R . .
H13C H 0.6329 -0.0687 0.7621 0.057 Uiso 1 1 calc R . .
C14 C 0.5878(2) 0.14437(17) 0.68721(16) 0.0317(4) Uani 1 1 d . . .
C15 C 0.7152(2) 0.15324(17) 0.58895(16) 0.0338(4) Uani 1 1 d . . .
H15 H 0.8035 0.0704 0.5925 0.041 Uiso 1 1 calc R . .
C16 C 0.72711(19) 0.26526(17) 0.49034(16) 0.0307(4) Uani 1 1 d . . .
C17 C 0.8765(2) 0.2504(2) 0.39958(18) 0.0434(5) Uani 1 1 d . . .
H17A H 0.8550 0.2585 0.3215 0.052 Uiso 1 1 calc R . .
H17B H 0.9534 0.1585 0.4282 0.052 Uiso 1 1 calc R . .
H17C H 0.9183 0.3244 0.3900 0.052 Uiso 1 1 calc R . .
C18 C 0.6365(2) 0.6684(2) 0.62992(19) 0.0510(5) Uani 1 1 d . . .
H18A H 0.5380 0.6491 0.6745 0.061 Uiso 1 1 calc R . .
H18B H 0.6108 0.7683 0.5823 0.061 Uiso 1 1 calc R . .
C19 C 0.7433(3) 0.6355(2) 0.7159(2) 0.0593(6) Uani 1 1 d . . .
H19A H 0.6832 0.6381 0.7978 0.071 Uiso 1 1 calc R . .
H19B H 0.8012 0.7034 0.6877 0.071 Uiso 1 1 calc R . .
C20 C 0.8541(3) 0.4898(2) 0.7169(2) 0.0635(7) Uani 1 1 d . . .
H20A H 0.9642 0.4886 0.6961 0.076 Uiso 1 1 calc R . .
H20B H 0.8391 0.4231 0.7976 0.076 Uiso 1 1 calc R . .
C21 C 0.8143(3) 0.4527(2) 0.6238(2) 0.0624(7) Uani 1 1 d . . .
H21A H 0.9109 0.4094 0.5727 0.075 Uiso 1 1 calc R . .
H21B H 0.7555 0.3852 0.6632 0.075 Uiso 1 1 calc R . .
Li1 Li 0.5892(3) 0.5784(3) 0.4487(3) 0.0327(7) Uani 1 1 d . . .

loop_
_atom_site_aniso_label
_atom_site_aniso_U_11
_atom_site_aniso_U_22
_atom_site_aniso_U_33
_atom_site_aniso_U_23
_atom_site_aniso_U_13
_atom_site_aniso_U_12
O1 0.0324(7) 0.0256(6) 0.0353(7) -0.0063(5) -0.0046(5) -0.0063(5)
O2 0.0432(7) 0.0362(7) 0.0429(7) -0.0150(6) -0.0150(6) -0.0033(6)
N1 0.0328(8) 0.0230(7) 0.0295(8) -0.0054(6) -0.0084(6) -0.0093(6)
C1 0.108(2) 0.0499(13) 0.0410(12) -0.0158(10) -0.0056(13) -0.0374(13)
C2 0.0747(15) 0.0417(11) 0.0285(10) -0.0095(9) -0.0043(10) -0.0300(11)
C3 0.0824(18) 0.0677(16) 0.0649(15) -0.0184(13) -0.0223(13) -0.0352(14)
C4 0.0530(12) 0.0308(10) 0.0271(9) -0.0025(8) -0.0054(9) -0.0155(9)
C5 0.0676(14) 0.0428(12) 0.0342(11) -0.0112(9) 0.0050(10) -0.0199(11)
C6 0.0590(14) 0.0515(13) 0.0442(12) -0.0097(10) 0.0145(10) -0.0251(11)
C7 0.0482(12) 0.0380(11) 0.0518(13) -0.0067(10) 0.0027(10) -0.0216(9)
C8 0.0374(10) 0.0262(9) 0.0385(10) -0.0034(8) -0.0063(8) -0.0111(8)
C9 0.0359(10) 0.0304(10) 0.0480(11) -0.0104(8) -0.0066(9) -0.0129(8)
C10 0.0542(13) 0.0482(13) 0.0707(15) -0.0203(11) -0.0238(12) -0.0096(11)
C11 0.0619(14) 0.0332(11) 0.0689(15) -0.0129(10) -0.0099(12) -0.0162(10)
C12 0.0366(10) 0.0234(9) 0.0276(9) -0.0005(7) -0.0058(8) -0.0091(8)
C13 0.0477(12) 0.0309(10) 0.0536(13) 0.0035(9) -0.0185(10) -0.0095(9)
C14 0.0358(10) 0.0229(9) 0.0375(10) -0.0045(7) -0.0129(8) -0.0096(8)
C15 0.0310(10) 0.0227(9) 0.0463(11) -0.0111(8) -0.0120(8) -0.0021(7)
C16 0.0287(9) 0.0294(10) 0.0380(10) -0.0149(8) -0.0078(8) -0.0070(8)
C17 0.0353(11) 0.0456(11) 0.0486(12) -0.0188(9) -0.0022(9) -0.0106(9)
C18 0.0521(13) 0.0455(12) 0.0561(13) -0.0247(10) -0.0096(10) -0.0064(10)
C19 0.0666(15) 0.0659(15) 0.0538(13) -0.0292(12) -0.0116(12) -0.0178(12)
C20 0.0745(16) 0.0536(14) 0.0693(16) -0.0112(12) -0.0388(13) -0.0147(12)
C21 0.0715(16) 0.0461(13) 0.0643(14) -0.0193(11) -0.0380(13) 0.0085(11)
Li1 0.0358(16) 0.0263(15) 0.0319(15) -0.0046(12) -0.0064(13) -0.0086(13)

loop_
_atom_type_symbol
_atom_type_description
_atom_type_scat_dispersion_real
_atom_type_scat_dispersion_imag
_atom_type_scat_source
C C 0.0033 0.0016 'International Tables Vol C Tables 4.2.6.8 and 6.1.1.4'
H H 0.0000 0.0000 'International Tables Vol C Tables 4.2.6.8 and 6.1.1.4'
Li Li -0.0003 0.0001 'International Tables Vol C Tables 4.2.6.8 and 6.1.1.4'
N N 0.0061 0.0033 'International Tables Vol C Tables 4.2.6.8 and 6.1.1.4'
O O 0.0106 0.0060 'International Tables Vol C Tables 4.2.6.8 and 6.1.1.4'

loop_
_geom_angle_atom_site_label_1
_geom_angle_atom_site_label_2
_geom_angle_atom_site_label_3
_geom_angle
_geom_angle_site_symmetry_1
_geom_angle_site_symmetry_3
C16 O1 Li1 123.68(13) . 2_666
C16 O1 Li1 139.74(14) . .
Li1 O1 Li1 85.89(13) 2_666 .
C21 O2 C18 106.39(15) . .
C21 O2 Li1 121.88(14) . .
C18 O2 Li1 113.21(13) . .
C14 N1 C12 120.58(14) . .
C14 N1 Li1 121.63(14) . 2_666
C12 N1 Li1 117.77(13) . 2_666
C2 C1 H1A 109.5 . .
C2 C1 H1B 109.5 . .
H1A C1 H1B 109.5 . .
C2 C1 H1C 109.5 . .
H1A C1 H1C 109.5 . .
H1B C1 H1C 109.5 . .
C4 C2 C3 110.21(16) . .
C4 C2 C1 113.51(18) . .
C3 C2 C1 110.38(18) . .
C4 C2 H2 107.5 . .
C3 C2 H2 107.5 . .
C1 C2 H2 107.5 . .
C2 C3 H3A 109.5 . .
C2 C3 H3B 109.5 . .
H3A C3 H3B 109.5 . .
C2 C3 H3C 109.5 . .
H3A C3 H3C 109.5 . .
H3B C3 H3C 109.5 . .
C5 C4 C12 118.66(18) . .
C5 C4 C2 121.06(17) . .
C12 C4 C2 120.25(16) . .
C6 C5 C4 121.04(19) . .
C6 C5 H5 119.5 . .
C4 C5 H5 119.5 . .
C7 C6 C5 119.86(19) . .
C7 C6 H6 120.1 . .
C5 C6 H6 120.1 . .
C6 C7 C8 121.64(19) . .
C6 C7 H7 119.2 . .
C8 C7 H7 119.2 . .
C7 C8 C12 118.08(17) . .
C7 C8 C9 119.37(16) . .
C12 C8 C9 122.53(16) . .
C8 C9 C11 112.87(16) . .
C8 C9 C10 111.33(15) . .
C11 C9 C10 109.95(17) . .
C8 C9 H9 107.5 . .
C11 C9 H9 107.5 . .
C10 C9 H9 107.5 . .
C9 C10 H10A 109.5 . .
C9 C10 H10B 109.5 . .
H10A C10 H10B 109.5 . .
C9 C10 H10C 109.5 . .
H10A C10 H10C 109.5 . .
H10B C10 H10C 109.5 . .
C9 C11 H11A 109.5 . .
C9 C11 H11B 109.5 . .
H11A C11 H11B 109.5 . .
C9 C11 H11C 109.5 . .
H11A C11 H11C 109.5 . .
H11B C11 H11C 109.5 . .
C8 C12 C4 120.71(16) . .
C8 C12 N1 120.69(15) . .
C4 C12 N1 118.40(15) . .
C14 C13 H13A 109.5 . .
C14 C13 H13B 109.5 . .
H13A C13 H13B 109.5 . .
C14 C13 H13C 109.5 . .
H13A C13 H13C 109.5 . .
H13B C13 H13C 109.5 . .
N1 C14 C15 122.86(15) . .
N1 C14 C13 122.44(16) . .
C15 C14 C13 114.70(15) . .
C16 C15 C14 128.68(16) . .
C16 C15 H15 115.7 . .
C14 C15 H15 115.7 . .
O1 C16 C15 125.34(16) . .
O1 C16 C17 115.69(15) . .
C15 C16 C17 118.96(15) . .
C16 C17 H17A 109.5 . .
C16 C17 H17B 109.5 . .
H17A C17 H17B 109.5 . .
C16 C17 H17C 109.5 . .
H17A C17 H17C 109.5 . .
H17B C17 H17C 109.5 . .
O2 C18 C19 105.71(16) . .
O2 C18 H18A 110.6 . .
C19 C18 H18A 110.6 . .
O2 C18 H18B 110.6 . .
C19 C18 H18B 110.6 . .
H18A C18 H18B 108.7 . .
C18 C19 C20 104.96(17) . .
C18 C19 H19A 110.8 . .
C20 C19 H19A 110.8 . .
C18 C19 H19B 110.8 . .
C20 C19 H19B 110.8 . .
H19A C19 H19B 108.8 . .
C21 C20 C19 105.19(18) . .
C21 C20 H20A 110.7 . .
C19 C20 H20A 110.7 . .
C21 C20 H20B 110.7 . .
C19 C20 H20B 110.7 . .
H20A C20 H20B 108.8 . .
O2 C21 C20 107.23(17) . .
O2 C21 H21A 110.3 . .
C20 C21 H21A 110.3 . .
O2 C21 H21B 110.3 . .
C20 C21 H21B 110.3 . .
H21A C21 H21B 108.5 . .
O1 Li1 O1 94.11(13) 2_666 .
O1 Li1 O2 108.38(14) 2_666 .
O1 Li1 O2 106.80(14) . .
O1 Li1 N1 95.96(13) 2_666 2_666
O1 Li1 N1 134.93(16) . 2_666
O2 Li1 N1 111.27(14) . 2_666
O1 Li1 Li1 47.33(10) 2_666 2_666
O1 Li1 Li1 46.77(9) . 2_666
O2 Li1 Li1 116.32(18) . 2_666
N1 Li1 Li1 126.62(19) 2_666 2_666

loop_
_geom_bond_atom_site_label_1
_geom_bond_atom_site_label_2
_geom_bond_distance
_geom_bond_site_symmetry_2
O1 C16 1.2860(19) .
O1 Li1 1.899(3) 2_666
O1 Li1 1.917(3) .
O2 C21 1.422(2) .
O2 C18 1.435(2) .
O2 Li1 1.988(3) .
N1 C14 1.301(2) .
N1 C12 1.427(2) .
N1 Li1 2.021(3) 2_666
C1 C2 1.526(3) .
C1 H1A 0.9800 .
C1 H1B 0.9800 .
C1 H1C 0.9800 .
C2 C4 1.520(3) .
C2 C3 1.521(3) .
C2 H2 1.0000 .
C3 H3A 0.9800 .
C3 H3B 0.9800 .
C3 H3C 0.9800 .
C4 C5 1.387(3) .
C4 C12 1.407(2) .
C5 C6 1.379(3) .
C5 H5 0.9500 .
C6 C7 1.374(3) .
C6 H6 0.9500 .
C7 C8 1.390(3) .
C7 H7 0.9500 .
C8 C12 1.406(2) .
C8 C9 1.517(3) .
C9 C11 1.522(3) .
C9 C10 1.525(3) .
C9 H9 1.0000 .
C10 H10A 0.9800 .
C10 H10B 0.9800 .
C10 H10C 0.9800 .
C11 H11A 0.9800 .
C11 H11B 0.9800 .
C11 H11C 0.9800 .
C13 C14 1.517(2) .
C13 H13A 0.9800 .
C13 H13B 0.9800 .
C13 H13C 0.9800 .
C14 C15 1.431(2) .
C15 C16 1.372(2) .
C15 H15 0.9500 .
C16 C17 1.507(2) .
C17 H17A 0.9800 .
C17 H17B 0.9800 .
C17 H17C 0.9800 .
C18 C19 1.497(3) .
C18 H18A 0.9900 .
C18 H18B 0.9900 .
C19 C20 1.507(3) .
C19 H19A 0.9900 .
C19 H19B 0.9900 .
C20 C21 1.491(3) .
C20 H20A 0.9900 .
C20 H20B 0.9900 .
C21 H21A 0.9900 .
C21 H21B 0.9900 .
Li1 Li1 2.600(6) 2_666

loop_
_geom_torsion_atom_site_label_1
_geom_torsion_atom_site_label_2
_geom_torsion_atom_site_label_3
_geom_torsion_atom_site_label_4
_geom_torsion
_geom_torsion_site_symmetry_1
_geom_torsion_site_symmetry_2
_geom_torsion_site_symmetry_3
_geom_torsion_site_symmetry_4
C3 C2 C4 C5 93.0(2) . . . .
C1 C2 C4 C5 -31.3(3) . . . .
C3 C2 C4 C12 -85.1(2) . . . .
C1 C2 C4 C12 150.55(17) . . . .
C12 C4 C5 C6 -0.3(3) . . . .
C2 C4 C5 C6 -178.47(19) . . . .
C4 C5 C6 C7 -0.6(3) . . . .
C5 C6 C7 C8 0.6(3) . . . .
C6 C7 C8 C12 0.3(3) . . . .
C6 C7 C8 C9 -178.04(18) . . . .
C7 C8 C9 C11 -54.4(2) . . . .
C12 C8 C9 C11 127.30(18) . . . .
C7 C8 C9 C10 69.8(2) . . . .
C12 C8 C9 C10 -108.5(2) . . . .
C7 C8 C12 C4 -1.2(3) . . . .
C9 C8 C12 C4 177.07(16) . . . .
C7 C8 C12 N1 -175.99(16) . . . .
C9 C8 C12 N1 2.3(2) . . . .
C5 C4 C12 C8 1.3(3) . . . .
C2 C4 C12 C8 179.39(16) . . . .
C5 C4 C12 N1 176.12(16) . . . .
C2 C4 C12 N1 -5.7(2) . . . .
C14 N1 C12 C8 -77.7(2) . . . .
Li1 N1 C12 C8 100.90(18) 2_666 . . .
C14 N1 C12 C4 107.43(18) . . . .
Li1 N1 C12 C4 -74.0(2) 2_666 . . .
C12 N1 C14 C15 178.06(15) . . . .
Li1 N1 C14 C15 -0.5(2) 2_666 . . .
C12 N1 C14 C13 -1.9(2) . . . .
Li1 N1 C14 C13 179.61(16) 2_666 . . .
N1 C14 C15 C16 7.7(3) . . . .
C13 C14 C15 C16 -172.39(18) . . . .
Li1 O1 C16 C15 -12.5(3) 2_666 . . .
Li1 O1 C16 C15 118.3(2) . . . .
Li1 O1 C16 C17 168.48(15) 2_666 . . .
Li1 O1 C16 C17 -60.7(3) . . . .
C14 C15 C16 O1 -0.7(3) . . . .
C14 C15 C16 C17 178.30(17) . . . .
C21 O2 C18 C19 33.1(2) . . . .
Li1 O2 C18 C19 169.61(16) . . . .
O2 C18 C19 C20 -22.9(2) . . . .
C18 C19 C20 C21 4.9(3) . . . .
C18 O2 C21 C20 -30.2(2) . . . .
Li1 O2 C21 C20 -161.98(18) . . . .
C19 C20 C21 O2 15.0(3) . . . .
C16 O1 Li1 O1 -140.8(2) . . . 2_666
Li1 O1 Li1 O1 0.0 2_666 . . 2_666
C16 O1 Li1 O2 -30.2(3) . . . .
Li1 O1 Li1 O2 110.60(17) 2_666 . . .
C16 O1 Li1 N1 116.5(2) . . . 2_666
Li1 O1 Li1 N1 -102.6(2) 2_666 . . 2_666
C16 O1 Li1 Li1 -140.8(2) . . . 2_666
C21 O2 Li1 O1 99.72(19) . . . 2_666
C18 O2 Li1 O1 -29.20(19) . . . 2_666
C21 O2 Li1 O1 -0.6(2) . . . .
C18 O2 Li1 O1 -129.52(16) . . . .
C21 O2 Li1 N1 -156.00(17) . . . 2_666
C18 O2 Li1 N1 75.08(18) . . . 2_666
C21 O2 Li1 Li1 49.0(3) . . . 2_666
C18 O2 Li1 Li1 -80.0(2) . . . 2_666
